data_7158789
loop_
_publ_author_name
'Geng, Furong'
'Wu, Shaofeng'
'Gan, Xinyang'
'Hou, Wenjuan'
'Dong, Jianyu'
'Zhou, Yongbo'

_publ_section_title
;
 TEMPO mediated oxidative annulation of aryl methyl ketones with
 amines/ammonium acetate for imidazole synthesis.
;
_journal_issue 27
_journal_name_full 'Organic &amp; biomolecular chemistry'
_journal_page_first 5416
_journal_page_last 5422
_journal_paper_doi 10.1039/d2ob00828a
_journal_volume 20
_journal_year 2022
_chemical_formula_sum 'C24 H16 F6 N2'
_chemical_formula_weight 446.39
_space_group_IT_number 2
_space_group_name_Hall '-P 1'
_space_group_name_H-M_alt 'P -1'
_symmetry_cell_setting triclinic
_symmetry_space_group_name_H-M 'P -1'
_atom_sites_solution_hydrogens geom
_atom_sites_solution_primary direct
_atom_sites_solution_secondary difmap
_audit_creation_method SHELXL-97
_audit_update_record
;
2021-12-16 deposited with the CCDC.	2022-06-20 downloaded from the CCDC.
;
_cell_angle_alpha 106.776(4)
_cell_angle_beta 99.113(4)
_cell_angle_gamma 96.569(6)
_cell_formula_units_Z 2
_cell_length_a 7.6201(11)
_cell_length_b 11.120(2)
_cell_length_c 12.625(2)
_cell_measurement_reflns_used 3488
_cell_measurement_temperature 293(2)
_cell_measurement_theta_max 25.01
_cell_measurement_theta_min 2.15
_cell_volume 996.7(3)
_computing_cell_refinement 'Bruker SMART'
_computing_data_collection 'Bruker SMART'
_computing_data_reduction 'Bruker SAINT'
_computing_molecular_graphics 'Bruker SHELXTL'
_computing_publication_material 'Bruker SHELXTL'
_computing_structure_refinement 'SHELXL-97 (Sheldrick, 1997)'
_computing_structure_solution 'SHELXS-97 (Sheldrick, 1990)'
_diffrn_ambient_temperature 293(2)
_diffrn_measured_fraction_theta_full 0.996
_diffrn_measured_fraction_theta_max 0.996
_diffrn_measurement_device_type 'CCD area detector'
_diffrn_measurement_method 'phi and omega scans'
_diffrn_radiation_monochromator graphite
_diffrn_radiation_source 'fine-focus sealed tube'
_diffrn_radiation_type MoK\a
_diffrn_radiation_wavelength 0.71073
_diffrn_reflns_av_R_equivalents 0.0226
_diffrn_reflns_av_sigmaI/netI 0.0239
_diffrn_reflns_limit_h_max 9
_diffrn_reflns_limit_h_min -9
_diffrn_reflns_limit_k_max 13
_diffrn_reflns_limit_k_min -13
_diffrn_reflns_limit_l_max 15
_diffrn_reflns_limit_l_min -15
_diffrn_reflns_number 12636
_diffrn_reflns_theta_full 25.01
_diffrn_reflns_theta_max 25.01
_diffrn_reflns_theta_min 2.15
_exptl_absorpt_coefficient_mu 0.127
_exptl_absorpt_correction_T_max 0.97
_exptl_absorpt_correction_T_min 0.96
_exptl_absorpt_correction_type multi-scan
_exptl_absorpt_process_details sadabs
_exptl_crystal_colour colorless
_exptl_crystal_density_diffrn 1.487
_exptl_crystal_density_method 'not measured'
_exptl_crystal_description block
_exptl_crystal_F_000 456
_exptl_crystal_size_max 0.28
_exptl_crystal_size_mid 0.22
_exptl_crystal_size_min 0.21
_refine_diff_density_max 0.215
_refine_diff_density_min -0.257
_refine_diff_density_rms 0.046
_refine_ls_extinction_method none
_refine_ls_goodness_of_fit_ref 1.044
_refine_ls_hydrogen_treatment constr
_refine_ls_matrix_type full
_refine_ls_number_parameters 289
_refine_ls_number_reflns 3488
_refine_ls_number_restraints 0
_refine_ls_restrained_S_all 1.044
_refine_ls_R_factor_all 0.0366
_refine_ls_R_factor_gt 0.0349
_refine_ls_shift/su_max 0.000
_refine_ls_shift/su_mean 0.000
_refine_ls_structure_factor_coef Fsqd
_refine_ls_weighting_details 'calc w=1/[\s^2^(Fo^2^)+(0.0387P)^2^+0.4702P] where P=(Fo^2^+2Fc^2^)/3'
_refine_ls_weighting_scheme calc
_refine_ls_wR_factor_gt 0.0883
_refine_ls_wR_factor_ref 0.0899
_reflns_number_gt 3298
_reflns_number_total 3488
_reflns_threshold_expression >2sigma(I)
_cod_data_source_file d2ob00828a2.cif
_cod_data_source_block wsf
_cod_depositor_comments
;
The following automatic conversions were performed:

data item '_symmetry_cell_setting' value 'Triclinic' was changed to
'triclinic' in accordance with the
/home/data/users/saulius/crontab/automatic-downloads/rss-feeds/RSC/lib/dictionaries/cif_core.dic
dictionary named 'cif_core.dic' version 2.4.2 last updated on
2011-04-26.

Automatic conversion script
Id: cif_fix_values 7556 2019-12-06 15:28:31Z antanas 
;
_cod_original_sg_symbol_H-M P-1
_cod_database_code 7158789

loop_
_symmetry_equiv_pos_as_xyz
'x, y, z'
'-x, -y, -z'

loop_
_atom_site_label
_atom_site_type_symbol
_atom_site_fract_x
_atom_site_fract_y
_atom_site_fract_z
_atom_site_U_iso_or_equiv
_atom_site_adp_type
_atom_site_occupancy
_atom_site_symmetry_multiplicity
_atom_site_calc_flag
_atom_site_refinement_flags
_atom_site_disorder_assembly
_atom_site_disorder_group
F4 F 0.12882(12) -0.06454(8) 0.07468(8) 0.0407(2) Uani 1 1 d . . .
F5 F 0.26795(14) -0.04078(9) 0.24325(8) 0.0443(3) Uani 1 1 d . . .
N1 N 0.78370(14) 0.40629(10) 0.02129(9) 0.0212(2) Uani 1 1 d . . .
N2 N 0.75125(14) 0.56382(10) -0.05213(9) 0.0223(2) Uani 1 1 d . . .
C6 C 0.67148(17) 0.57994(13) 0.23109(11) 0.0236(3) Uani 1 1 d . . .
H6 H 0.6229 0.4946 0.2157 0.028 Uiso 1 1 calc R . .
F1 F 0.59726(15) 0.85534(10) 0.51361(9) 0.0579(3) Uani 1 1 d . . .
C18 C 0.66993(18) 0.25335(12) 0.11723(11) 0.0226(3) Uani 1 1 d . . .
F6 F 0.10795(14) 0.09652(9) 0.21189(10) 0.0541(3) Uani 1 1 d . . .
C17 C 0.82833(18) 0.33935(13) 0.10375(11) 0.0235(3) Uani 1 1 d . . .
H17A H 0.8808 0.4021 0.1766 0.028 Uiso 1 1 calc R . .
H17B H 0.9192 0.2884 0.0813 0.028 Uiso 1 1 calc R . .
C8 C 0.75950(16) 0.53083(12) 0.04088(11) 0.0210(3) Uani 1 1 d . . .
F2 F 0.88334(15) 0.89475(12) 0.54504(8) 0.0594(3) Uani 1 1 d . . .
C9 C 0.79005(17) 0.35971(12) -0.09119(11) 0.0225(3) Uani 1 1 d . . .
H9 H 0.8051 0.2778 -0.1296 0.027 Uiso 1 1 calc R . .
C4 C 0.81810(18) 0.74832(13) 0.17515(11) 0.0241(3) Uani 1 1 d . . .
H4 H 0.8684 0.7758 0.1219 0.029 Uiso 1 1 calc R . .
C7 C 0.66547(18) 0.66740(13) 0.33322(11) 0.0253(3) Uani 1 1 d . . .
H7 H 0.6141 0.6405 0.3864 0.030 Uiso 1 1 calc R . .
C3 C 0.81169(18) 0.83585(13) 0.27661(12) 0.0267(3) Uani 1 1 d . . .
H3 H 0.8577 0.9215 0.2917 0.032 Uiso 1 1 calc R . .
C10 C 0.77004(16) 0.45704(12) -0.13569(11) 0.0212(3) Uani 1 1 d . . .
C21 C 0.38451(19) 0.09809(12) 0.15043(12) 0.0257(3) Uani 1 1 d . . .
F3 F 0.73223(19) 1.00581(10) 0.46637(9) 0.0623(3) Uani 1 1 d . . .
C19 C 0.51336(19) 0.20784(13) 0.03559(12) 0.0272(3) Uani 1 1 d . . .
H19 H 0.5035 0.2294 -0.0307 0.033 Uiso 1 1 calc R . .
C2 C 0.73578(18) 0.79503(13) 0.35655(11) 0.0256(3) Uani 1 1 d . . .
C11 C 0.77002(17) 0.45831(13) -0.25181(11) 0.0226(3) Uani 1 1 d . . .
C5 C 0.75012(17) 0.61882(12) 0.15090(11) 0.0217(3) Uani 1 1 d . . .
C12 C 0.73542(19) 0.56569(13) -0.28232(12) 0.0283(3) Uani 1 1 d . . .
H12 H 0.7108 0.6359 -0.2292 0.034 Uiso 1 1 calc R . .
C22 C 0.5420(2) 0.14143(14) 0.23242(12) 0.0337(3) Uani 1 1 d . . .
H22 H 0.5520 0.1190 0.2983 0.040 Uiso 1 1 calc R . .
C16 C 0.80599(19) 0.35423(14) -0.33338(12) 0.0286(3) Uani 1 1 d . . .
H16 H 0.8291 0.2818 -0.3146 0.034 Uiso 1 1 calc R . .
C20 C 0.37104(19) 0.13027(13) 0.05196(12) 0.0286(3) Uani 1 1 d . . .
H20 H 0.2664 0.0998 -0.0034 0.034 Uiso 1 1 calc R . .
C23 C 0.6836(2) 0.21823(14) 0.21517(12) 0.0317(3) Uani 1 1 d . . .
H23 H 0.7894 0.2468 0.2697 0.038 Uiso 1 1 calc R . .
C1 C 0.7353(2) 0.88746(15) 0.46893(13) 0.0341(3) Uani 1 1 d . . .
C24 C 0.2247(2) 0.02306(13) 0.17037(13) 0.0324(3) Uani 1 1 d . . .
C15 C 0.8076(2) 0.35764(16) -0.44219(13) 0.0368(4) Uani 1 1 d . . .
H15 H 0.8316 0.2876 -0.4958 0.044 Uiso 1 1 calc R . .
C13 C 0.7375(2) 0.56854(15) -0.39112(13) 0.0374(4) Uani 1 1 d . . .
H13 H 0.7143 0.6406 -0.4105 0.045 Uiso 1 1 calc R . .
C14 C 0.7738(2) 0.46480(17) -0.47132(13) 0.0403(4) Uani 1 1 d . . .
H14 H 0.7754 0.4672 -0.5442 0.048 Uiso 1 1 calc R . .

loop_
_atom_site_aniso_label
_atom_site_aniso_U_11
_atom_site_aniso_U_22
_atom_site_aniso_U_33
_atom_site_aniso_U_23
_atom_site_aniso_U_13
_atom_site_aniso_U_12
F4 0.0420(5) 0.0339(5) 0.0404(5) 0.0090(4) 0.0088(4) -0.0109(4)
F5 0.0602(6) 0.0348(5) 0.0402(5) 0.0188(4) 0.0142(5) -0.0069(4)
N1 0.0213(5) 0.0201(5) 0.0222(6) 0.0075(4) 0.0049(4) 0.0012(4)
N2 0.0223(6) 0.0220(6) 0.0214(6) 0.0062(4) 0.0035(4) 0.0017(4)
C6 0.0212(6) 0.0230(7) 0.0253(7) 0.0073(5) 0.0037(5) 0.0005(5)
F1 0.0543(6) 0.0570(7) 0.0476(6) -0.0107(5) 0.0325(5) -0.0112(5)
C18 0.0262(7) 0.0183(6) 0.0241(7) 0.0067(5) 0.0068(5) 0.0049(5)
F6 0.0534(6) 0.0372(5) 0.0805(8) 0.0147(5) 0.0450(6) 0.0089(5)
C17 0.0231(7) 0.0242(7) 0.0243(7) 0.0098(5) 0.0035(5) 0.0035(5)
C8 0.0172(6) 0.0213(6) 0.0235(7) 0.0071(5) 0.0030(5) -0.0002(5)
F2 0.0533(6) 0.0747(8) 0.0289(5) -0.0090(5) -0.0029(4) 0.0064(6)
C9 0.0221(6) 0.0209(6) 0.0227(7) 0.0042(5) 0.0062(5) 0.0016(5)
C4 0.0239(7) 0.0251(7) 0.0248(7) 0.0095(6) 0.0063(5) 0.0026(5)
C7 0.0222(7) 0.0308(7) 0.0234(7) 0.0101(6) 0.0055(5) 0.0016(5)
C3 0.0271(7) 0.0213(7) 0.0298(7) 0.0065(6) 0.0053(6) 0.0011(5)
C10 0.0170(6) 0.0220(6) 0.0222(7) 0.0048(5) 0.0031(5) 0.0003(5)
C21 0.0322(7) 0.0175(6) 0.0285(7) 0.0060(5) 0.0120(6) 0.0040(5)
F3 0.1039(10) 0.0308(5) 0.0532(7) 0.0024(5) 0.0354(6) 0.0167(6)
C19 0.0277(7) 0.0295(7) 0.0273(7) 0.0149(6) 0.0041(6) 0.0021(6)
C2 0.0215(6) 0.0278(7) 0.0249(7) 0.0046(6) 0.0038(5) 0.0041(5)
C11 0.0171(6) 0.0252(7) 0.0226(7) 0.0061(5) 0.0019(5) -0.0012(5)
C5 0.0175(6) 0.0239(7) 0.0224(7) 0.0070(5) 0.0017(5) 0.0026(5)
C12 0.0326(7) 0.0253(7) 0.0247(7) 0.0059(6) 0.0046(6) 0.0027(6)
C22 0.0448(9) 0.0333(8) 0.0242(7) 0.0132(6) 0.0076(6) 0.0001(7)
C16 0.0302(7) 0.0293(7) 0.0265(7) 0.0083(6) 0.0054(6) 0.0076(6)
C20 0.0256(7) 0.0273(7) 0.0318(8) 0.0111(6) 0.0021(6) 0.0000(6)
C23 0.0340(8) 0.0342(8) 0.0240(7) 0.0108(6) 0.0002(6) -0.0027(6)
C1 0.0345(8) 0.0321(8) 0.0310(8) 0.0028(6) 0.0102(6) -0.0003(6)
C24 0.0399(8) 0.0230(7) 0.0348(8) 0.0071(6) 0.0152(7) 0.0016(6)
C15 0.0436(9) 0.0415(9) 0.0245(7) 0.0051(6) 0.0104(6) 0.0128(7)
C13 0.0511(10) 0.0344(8) 0.0298(8) 0.0156(7) 0.0065(7) 0.0069(7)
C14 0.0523(10) 0.0487(10) 0.0231(8) 0.0144(7) 0.0101(7) 0.0103(8)

loop_
_atom_type_symbol
_atom_type_description
_atom_type_scat_dispersion_real
_atom_type_scat_dispersion_imag
_atom_type_scat_source
C C 0.0033 0.0016 'International Tables Vol C Tables 4.2.6.8 and 6.1.1.4'
N N 0.0061 0.0033 'International Tables Vol C Tables 4.2.6.8 and 6.1.1.4'
F F 0.0171 0.0103 'International Tables Vol C Tables 4.2.6.8 and 6.1.1.4'
H H 0.0000 0.0000 'International Tables Vol C Tables 4.2.6.8 and 6.1.1.4'

loop_
_geom_angle_atom_site_label_1
_geom_angle_atom_site_label_2
_geom_angle_atom_site_label_3
_geom_angle
_geom_angle_site_symmetry_1
_geom_angle_site_symmetry_3
_geom_angle_publ_flag
C8 N1 C9 106.45(11) . . ?
C8 N1 C17 128.43(11) . . ?
C9 N1 C17 124.23(11) . . ?
C8 N2 C10 106.06(11) . . ?
C7 C6 C5 120.52(12) . . ?
C19 C18 C23 118.98(13) . . ?
C19 C18 C17 122.44(12) . . ?
C23 C18 C17 118.59(12) . . ?
N1 C17 C18 114.67(11) . . ?
N2 C8 N1 111.24(11) . . ?
N2 C8 C5 123.55(12) . . ?
N1 C8 C5 125.18(11) . . ?
C10 C9 N1 106.82(11) . . ?
C3 C4 C5 121.11(12) . . ?
C6 C7 C2 120.19(13) . . ?
C4 C3 C2 119.59(13) . . ?
C9 C10 N2 109.43(11) . . ?
C9 C10 C11 128.93(12) . . ?
N2 C10 C11 121.63(12) . . ?
C20 C21 C22 120.08(13) . . ?
C20 C21 C24 119.25(13) . . ?
C22 C21 C24 120.57(13) . . ?
C18 C19 C20 120.47(13) . . ?
C7 C2 C3 120.03(13) . . ?
C7 C2 C1 119.62(13) . . ?
C3 C2 C1 120.32(13) . . ?
C16 C11 C12 118.50(13) . . ?
C16 C11 C10 121.45(12) . . ?
C12 C11 C10 120.04(12) . . ?
C6 C5 C4 118.53(12) . . ?
C6 C5 C8 123.07(12) . . ?
C4 C5 C8 118.37(12) . . ?
C13 C12 C11 120.51(13) . . ?
C23 C22 C21 119.43(13) . . ?
C15 C16 C11 120.70(14) . . ?
C21 C20 C19 120.11(13) . . ?
C22 C23 C18 120.91(14) . . ?
F3 C1 F1 107.34(13) . . ?
F3 C1 F2 105.50(13) . . ?
F1 C1 F2 105.38(13) . . ?
F3 C1 C2 113.34(13) . . ?
F1 C1 C2 112.99(12) . . ?
F2 C1 C2 111.69(13) . . ?
F5 C24 F6 106.19(12) . . ?
F5 C24 F4 106.15(11) . . ?
F6 C24 F4 105.61(13) . . ?
F5 C24 C21 113.36(13) . . ?
F6 C24 C21 112.49(12) . . ?
F4 C24 C21 112.44(12) . . ?
C14 C15 C16 120.27(14) . . ?
C12 C13 C14 120.49(14) . . ?
C15 C14 C13 119.52(14) . . ?

loop_
_geom_bond_atom_site_label_1
_geom_bond_atom_site_label_2
_geom_bond_distance
_geom_bond_site_symmetry_2
_geom_bond_publ_flag
F4 C24 1.3492(18) . ?
F5 C24 1.3392(18) . ?
N1 C8 1.3742(17) . ?
N1 C9 1.3747(17) . ?
N1 C17 1.4652(16) . ?
N2 C8 1.3221(17) . ?
N2 C10 1.3809(17) . ?
C6 C7 1.3840(19) . ?
C6 C5 1.3988(19) . ?
F1 C1 1.3307(18) . ?
C18 C19 1.3831(19) . ?
C18 C23 1.3927(19) . ?
C18 C17 1.5150(18) . ?
F6 C24 1.3418(18) . ?
C8 C5 1.4678(18) . ?
F2 C1 1.3390(19) . ?
C9 C10 1.3682(19) . ?
C4 C3 1.379(2) . ?
C4 C5 1.4002(19) . ?
C7 C2 1.387(2) . ?
C3 C2 1.396(2) . ?
C10 C11 1.4701(18) . ?
C21 C20 1.382(2) . ?
C21 C22 1.389(2) . ?
C21 C24 1.493(2) . ?
F3 C1 1.3286(19) . ?
C19 C20 1.387(2) . ?
C2 C1 1.493(2) . ?
C11 C16 1.396(2) . ?
C11 C12 1.396(2) . ?
C12 C13 1.386(2) . ?
C22 C23 1.383(2) . ?
C16 C15 1.387(2) . ?
C15 C14 1.384(2) . ?
C13 C14 1.386(2) . ?
